data_1535634
loop_
_publ_author_name
'Mueller-Buschbaum, K.'

_publ_section_title
;
 Er2 (C O3)2 (C2 O4) (H2 O)2
;
_journal_name_full 'Zeitschrift fuer Anorganische und Allgemeine Chemie'
_journal_page_first 1761
_journal_page_last 1764
_journal_volume 628
_journal_year 2002
_chemical_formula_sum 'C4 H4 Er2 O12'
_chemical_name_systematic 'Er2 (C O3)2 (C2 O4) (H2 O)2'
_space_group_IT_number 8
_symmetry_space_group_name_Hall 'C -2y'
_symmetry_space_group_name_H-M 'C 1 m 1'
_cell_angle_alpha 90
_cell_angle_beta 90.12
_cell_angle_gamma 90
_cell_formula_units_Z 2
_cell_length_a 7.7734
_cell_length_b 14.92
_cell_length_c 4.7308
_cell_volume 548.673
_citation_journal_id_ASTM ZAACAB
_cod_data_source_file Mueller-Buschbaum_ZAACAB_2002_540.cif
_cod_data_source_block C4H4Er2O12
_cod_original_cell_volume 548.6729
_cod_database_code 1535634

loop_
_symmetry_equiv_pos_as_xyz
x,y,z
x,-y,z
x+1/2,y+1/2,z
x+1/2,-y+1/2,z

loop_
_atom_site_label
_atom_site_type_symbol
_atom_site_fract_x
_atom_site_fract_y
_atom_site_fract_z
_atom_site_occupancy
_atom_site_U_iso_or_equiv
O4 O-2 0.246 0.748 0.732 1 0.0
Er1 Er+3 0.0017 0.7933 -0.002 1 0.0
O2 O-2 -0.171 0.926 -0.014 1 0.0
O6 O-2 0.002 0.6392 0.093 1 0.0
C1 C+4 0.306 0.724 0.501 1 0.0
O1 O-2 0.4471 0.6792 0.5 1 0.0
O3 O-2 0.169 0.924 -0.014 1 0.0
O5 O-2 0.246 0.747 0.253 1 0.0
C3 C+3 0.097 0 0.003 1 0.0
C2 C+3 -0.1 0 0.005 1 0.0
